data_7118697
loop_
_publ_author_name
'Feng, Cunfang'
'Wang, Kai'
'Xu, Yuanxiang'
'Liu, Liqun'
'Zou, Bo'
'Lu, Ping'

_publ_section_title
;
 Unique piezochromic fluorescence behavior of organic crystal of
 carbazole-substituted CNDSB.
;
_journal_issue 19
_journal_name_full 'Chemical communications (Cambridge, England)'
_journal_page_first 3836
_journal_page_last 3839
_journal_paper_doi 10.1039/c5cc09152g
_journal_volume 52
_journal_year 2016
_chemical_formula_moiety 'C48 H30 N4, CH2Cl2'
_chemical_formula_sum 'C49 H32 Cl2 N4'
_chemical_formula_weight 662.76
_space_group_crystal_system trigonal
_space_group_IT_number 148
_space_group_name_Hall '-R 3'
_space_group_name_H-M_alt 'R -3 :H'
_atom_sites_solution_hydrogens geom
_audit_creation_date 2016-01-18
_audit_creation_method SHELXL-97
_audit_update_record
;
2016-01-29 deposited with the CCDC.
2016-02-02 downloaded from the CCDC.
;
_cell_angle_alpha 90.00
_cell_angle_beta 90.00
_cell_angle_gamma 120.00
_cell_formula_units_Z 9
_cell_length_a 30.549
_cell_length_b 30.549
_cell_length_c 11.026
_cell_measurement_reflns_used 3387
_cell_measurement_temperature 293(2)
_cell_measurement_theta_max 21.36
_cell_measurement_theta_min 2.31
_cell_volume 8911.332
_computing_cell_refinement 'Bruker SAINT'
_computing_data_collection 'Bruker APEX2'
_computing_data_reduction 'Bruker SAINT'
_computing_molecular_graphics 'Bruker SHELXTL'
_computing_publication_material 'Bruker SHELXTL'
_computing_structure_refinement 'SHELXL-97 (Sheldrick, 1997)'
_computing_structure_solution 'SHELXS-97 (Sheldrick, 1990)'
_diffrn_ambient_temperature 293(2)
_diffrn_measured_fraction_theta_full 1.000
_diffrn_measured_fraction_theta_max 1.000
_diffrn_measurement_device_type 'Bruker APEX2 CCD area-detector diffractometer'
_diffrn_measurement_method '\f and \w scans'
_diffrn_radiation_monochromator graphite
_diffrn_radiation_type MoK\a
_diffrn_radiation_wavelength 0.71069
_diffrn_reflns_av_R_equivalents 0.0349
_diffrn_reflns_av_unetI/netI 0.0363
_diffrn_reflns_Laue_measured_fraction_full 1.000
_diffrn_reflns_Laue_measured_fraction_max 1.000
_diffrn_reflns_limit_h_max 39
_diffrn_reflns_limit_h_min -39
_diffrn_reflns_limit_k_max 33
_diffrn_reflns_limit_k_min -39
_diffrn_reflns_limit_l_max 14
_diffrn_reflns_limit_l_min -14
_diffrn_reflns_number 18343
_diffrn_reflns_point_group_measured_fraction_full 1.000
_diffrn_reflns_point_group_measured_fraction_max 1.000
_diffrn_reflns_theta_full 25.046
_diffrn_reflns_theta_max 25.046
_diffrn_reflns_theta_min 1.333
_diffrn_source 'fine-focus sealed tube'
_exptl_absorpt_coefficient_mu 0.066
_exptl_absorpt_correction_T_max 0.9877
_exptl_absorpt_correction_T_min 0.9698
_exptl_absorpt_correction_type multi-scan
_exptl_absorpt_process_details 'APEX2 Software Suite (Bruker,2009)'
_exptl_crystal_colour red
_exptl_crystal_density_diffrn 1.254
_exptl_crystal_density_method 'not measured'
_exptl_crystal_description prism
_exptl_crystal_F_000 3492
_exptl_crystal_size_max 0.47
_exptl_crystal_size_mid 0.20
_exptl_crystal_size_min 0.19
_platon_squeeze_details
;
;
_refine_diff_density_max 0.673
_refine_diff_density_min -0.330
_refine_diff_density_rms 0.138
_refine_ls_extinction_method none
_refine_ls_goodness_of_fit_ref 1.098
_refine_ls_hydrogen_treatment constr
_refine_ls_matrix_type full
_refine_ls_number_parameters 235
_refine_ls_number_reflns 3513
_refine_ls_number_restraints 0
_refine_ls_restrained_S_all 1.098
_refine_ls_R_factor_all 0.0791
_refine_ls_R_factor_gt 0.0568
_refine_ls_shift/su_max 0.000
_refine_ls_shift/su_mean 0.000
_refine_ls_structure_factor_coef Fsqd
_refine_ls_weighting_details 'calc w=1/[\s^2^(Fo^2^)+(0.1141P)^2^+3.4875P] where P=(Fo^2^+2Fc^2^)/3'
_refine_ls_weighting_scheme calc
_refine_ls_wR_factor_gt 0.1875
_refine_ls_wR_factor_ref 0.2098
_reflns_Friedel_coverage 0.000
_reflns_number_gt 2708
_reflns_number_total 4512
_reflns_threshold_expression >2sigma(I)
_cod_data_source_file c5cc09152g2.cif
_cod_data_source_block jilindaxue02_sq
_cod_depositor_comments 'Adding full bibliography for 7118697.cif.'
_cod_original_cell_volume 8911.3
_cod_database_code 7118697
_shelx_space_group_comment
;
The symmetry employed for this shelxl refinement is uniquely defined
by the following loop, which should always be used as a source of
symmetry information in preference to the above space-group names.
They are only intended as comments.
;
_shelx_estimated_absorpt_t_max 0.962
_shelx_estimated_absorpt_t_min 0.910
_olex2_refinement_description
;
1. Fixed Uiso
 At 1.2 times of:
  All C(H) groups
2.a Aromatic/amide H refined with riding coordinates:
 C1(H1), C2(H2), C3(H3), C4(H4), C8(H8), C9(H9), C10(H10), C11(H11), C14(H14),
 C15(H15), C17(H17), C18(H18), C19(H19), C23(H23), C24(H24)
;
_shelx_shelxl_version_number 2014/7
_olex2_submission_special_instructions 'No special instructions were received'

loop_
_space_group_symop_id
_space_group_symop_operation_xyz
1 'x, y, z'
2 '-y, x-y, z'
3 '-x+y, -x, z'
4 'x+2/3, y+1/3, z+1/3'
5 '-y+2/3, x-y+1/3, z+1/3'
6 '-x+y+2/3, -x+1/3, z+1/3'
7 'x+1/3, y+2/3, z+2/3'
8 '-y+1/3, x-y+2/3, z+2/3'
9 '-x+y+1/3, -x+2/3, z+2/3'
10 '-x, -y, -z'
11 'y, -x+y, -z'
12 'x-y, x, -z'
13 '-x+2/3, -y+1/3, -z+1/3'
14 'y+2/3, -x+y+1/3, -z+1/3'
15 'x-y+2/3, x+1/3, -z+1/3'
16 '-x+1/3, -y+2/3, -z+2/3'
17 'y+1/3, -x+y+2/3, -z+2/3'
18 'x-y+1/3, x+2/3, -z+2/3'

loop_
_atom_site_label
_atom_site_type_symbol
_atom_site_fract_x
_atom_site_fract_y
_atom_site_fract_z
_atom_site_U_iso_or_equiv
_atom_site_adp_type
_atom_site_occupancy
_atom_site_site_symmetry_order
_atom_site_calc_flag
_atom_site_refinement_flags_posn
C1 C 0.23306(11) -0.00146(9) 1.2444(2) 0.0652(8) Uani 1 1 d .
H1 H 0.2196 -0.0062 1.3221 0.078 Uiso 1 1 calc R
C2 C 0.26335(12) -0.02047(10) 1.2140(3) 0.0702(8) Uani 1 1 d .
H2 H 0.2702 -0.0388 1.2708 0.084 Uiso 1 1 calc R
C3 C 0.28428(11) -0.01270(10) 1.0984(3) 0.0678(7) Uani 1 1 d .
H3 H 0.3059 -0.0250 1.0803 0.081 Uiso 1 1 calc R
C4 C 0.27403(10) 0.01260(10) 1.0105(2) 0.0621(7) Uani 1 1 d .
H4 H 0.2879 0.0172 0.9333 0.075 Uiso 1 1 calc R
C5 C 0.24221(9) 0.03120(8) 1.0406(2) 0.0521(6) Uani 1 1 d .
C6 C 0.22231(10) 0.02518(9) 1.1581(2) 0.0564(7) Uani 1 1 d .
C7 C 0.19423(11) 0.05140(10) 1.1621(2) 0.0630(7) Uani 1 1 d .
C8 C 0.16705(16) 0.05882(14) 1.2525(3) 0.0958(11) Uani 1 1 d .
H8 H 0.1652 0.0460 1.3300 0.115 Uiso 1 1 calc R
C9 C 0.14299(19) 0.08516(18) 1.2266(4) 0.1244(16) Uani 1 1 d .
H9 H 0.1247 0.0903 1.2867 0.149 Uiso 1 1 calc R
C10 C 0.14575(17) 0.10434(15) 1.1109(4) 0.1114(14) Uani 1 1 d .
H10 H 0.1287 0.1218 1.0950 0.134 Uiso 1 1 calc R
C11 C 0.17265(13) 0.09838(11) 1.0195(3) 0.0793(9) Uani 1 1 d .
H11 H 0.1740 0.1113 0.9423 0.095 Uiso 1 1 calc R
C12 C 0.19792(10) 0.07226(9) 1.0465(2) 0.0603(7) Uani 1 1 d .
C13 C 0.23859(10) 0.07317(9) 0.8482(2) 0.0541(6) Uani 1 1 d .
C14 C 0.23423(11) 0.03733(9) 0.7644(2) 0.0628(7) Uani 1 1 d .
H14 H 0.2222 0.0041 0.7885 0.075 Uiso 1 1 calc R
C15 C 0.24781(10) 0.05117(9) 0.6458(2) 0.0609(7) Uani 1 1 d .
H15 H 0.2451 0.0269 0.5909 0.073 Uiso 1 1 calc R
C16 C 0.26549(9) 0.10033(9) 0.6050(2) 0.0509(6) Uani 1 1 d .
C17 C 0.26831(9) 0.13541(9) 0.6910(2) 0.0529(6) Uani 1 1 d .
H17 H 0.2793 0.1685 0.6670 0.063 Uiso 1 1 calc R
C18 C 0.25522(9) 0.12197(9) 0.8100(2) 0.0518(6) Uani 1 1 d .
H18 H 0.2576 0.1460 0.8654 0.062 Uiso 1 1 calc R
C19 C 0.28111(9) 0.11157(9) 0.4788(2) 0.0533(6) Uani 1 1 d .
H19 H 0.2823 0.0855 0.4380 0.064 Uiso 1 1 calc R
C20 C 0.29411(9) 0.15271(8) 0.4107(2) 0.0470(6) Uani 1 1 d .
C21 C 0.29007(10) 0.19475(10) 0.4565(2) 0.0539(6) Uani 1 1 d .
C22 C 0.31411(8) 0.15979(8) 0.28580(19) 0.0453(5) Uani 1 1 d .
C23 C 0.33755(10) 0.13368(9) 0.2434(2) 0.0545(6) Uani 1 1 d .
H23 H 0.3408 0.1114 0.2949 0.065 Uiso 1 1 calc R
C24 C 0.35585(10) 0.14015(9) 0.1277(2) 0.0538(6) Uani 1 1 d .
H24 H 0.3709 0.1218 0.1019 0.065 Uiso 1 1 calc R
N1 N 0.22693(8) 0.05972(7) 0.97221(17) 0.0555(6) Uani 1 1 d .
N2 N 0.28779(10) 0.22940(10) 0.4878(2) 0.0738(7) Uani 1 1 d .

loop_
_atom_site_aniso_label
_atom_site_aniso_U_11
_atom_site_aniso_U_22
_atom_site_aniso_U_33
_atom_site_aniso_U_23
_atom_site_aniso_U_13
_atom_site_aniso_U_12
C1 0.0840(19) 0.0542(15) 0.0399(14) 0.0088(11) 0.0006(13) 0.0214(14)
C2 0.087(2) 0.0620(16) 0.0562(18) 0.0061(13) -0.0112(15) 0.0328(15)
C3 0.0742(18) 0.0627(16) 0.0634(18) 0.0066(13) -0.0035(14) 0.0318(14)
C4 0.0691(16) 0.0608(15) 0.0511(16) 0.0074(12) 0.0081(12) 0.0284(13)
C5 0.0631(15) 0.0435(12) 0.0393(13) 0.0063(10) 0.0018(11) 0.0189(11)
C6 0.0659(15) 0.0461(13) 0.0415(14) 0.0050(10) 0.0045(11) 0.0163(12)
C7 0.0796(18) 0.0609(15) 0.0439(15) 0.0061(12) 0.0121(13) 0.0317(14)
C8 0.138(3) 0.111(3) 0.058(2) 0.0153(18) 0.032(2) 0.077(3)
C9 0.181(4) 0.149(4) 0.090(3) 0.030(3) 0.061(3) 0.119(4)
C10 0.157(4) 0.120(3) 0.101(3) 0.025(2) 0.039(3) 0.103(3)
C11 0.105(2) 0.080(2) 0.067(2) 0.0167(15) 0.0182(17) 0.0561(18)
C12 0.0748(17) 0.0532(14) 0.0489(15) 0.0054(11) 0.0092(13) 0.0291(13)
C13 0.0662(15) 0.0516(14) 0.0394(14) 0.0088(10) 0.0060(11) 0.0256(12)
C14 0.0887(19) 0.0436(13) 0.0485(15) 0.0085(11) 0.0099(13) 0.0275(13)
C15 0.0871(19) 0.0476(14) 0.0433(15) -0.0008(11) 0.0046(13) 0.0302(13)
C16 0.0611(14) 0.0486(13) 0.0388(13) 0.0029(10) 0.0035(10) 0.0243(11)
C17 0.0712(16) 0.0454(12) 0.0375(13) 0.0043(10) 0.0044(11) 0.0257(11)
C18 0.0659(15) 0.0482(13) 0.0375(13) 0.0010(10) 0.0038(11) 0.0256(11)
C19 0.0692(16) 0.0492(13) 0.0380(13) -0.0003(10) 0.0037(11) 0.0269(12)
C20 0.0554(13) 0.0533(13) 0.0343(12) 0.0011(10) 0.0019(10) 0.0288(11)
C21 0.0711(16) 0.0676(16) 0.0336(13) 0.0100(11) 0.0093(11) 0.0425(14)
C22 0.0523(13) 0.0502(12) 0.0331(12) -0.0010(9) -0.0013(9) 0.0254(11)
C23 0.0770(16) 0.0608(14) 0.0364(13) 0.0086(11) 0.0043(11) 0.0425(13)
C24 0.0739(16) 0.0638(15) 0.0386(13) 0.0031(11) 0.0053(11) 0.0457(13)
N1 0.0731(14) 0.0560(12) 0.0373(11) 0.0103(9) 0.0106(9) 0.0321(11)
N2 0.112(2) 0.0870(17) 0.0485(14) 0.0130(12) 0.0198(12) 0.0693(16)

loop_
_atom_type_symbol
_atom_type_description
_atom_type_scat_dispersion_real
_atom_type_scat_dispersion_imag
_atom_type_scat_source
C C 0.0033 0.0016 'International Tables Vol C Tables 4.2.6.8 and 6.1.1.4'
H H 0.0000 0.0000 'International Tables Vol C Tables 4.2.6.8 and 6.1.1.4'
Cl Cl 0.1484 0.1585 'International Tables Vol C Tables 4.2.6.8 and 6.1.1.4'
N N 0.0061 0.0033 'International Tables Vol C Tables 4.2.6.8 and 6.1.1.4'

loop_
_geom_angle_atom_site_label_1
_geom_angle_atom_site_label_2
_geom_angle_atom_site_label_3
_geom_angle
_geom_angle_site_symmetry_1
_geom_angle_site_symmetry_3
C2 C1 H1 120.3 . .
C2 C1 C6 119.5(3) . .
C6 C1 H1 120.3 . .
C1 C2 H2 119.8 . .
C1 C2 C3 120.4(3) . .
C3 C2 H2 119.8 . .
C2 C3 H3 119.0 . .
C4 C3 C2 121.9(3) . .
C4 C3 H3 119.0 . .
C3 C4 H4 121.1 . .
C3 C4 C5 117.8(2) . .
C5 C4 H4 121.1 . .
C4 C5 C6 120.8(2) . .
C4 C5 N1 130.3(2) . .
N1 C5 C6 108.8(2) . .
C1 C6 C5 119.5(3) . .
C1 C6 C7 133.3(2) . .
C5 C6 C7 107.2(2) . .
C8 C7 C6 133.3(3) . .
C8 C7 C12 119.8(3) . .
C12 C7 C6 106.9(2) . .
C7 C8 H8 120.3 . .
C9 C8 C7 119.3(3) . .
C9 C8 H8 120.3 . .
C8 C9 H9 119.9 . .
C8 C9 C10 120.3(3) . .
C10 C9 H9 119.9 . .
C9 C10 H10 118.9 . .
C11 C10 C9 122.3(3) . .
C11 C10 H10 118.9 . .
C10 C11 H11 121.3 . .
C10 C11 C12 117.4(3) . .
C12 C11 H11 121.3 . .
C11 C12 C7 120.9(3) . .
C11 C12 N1 130.0(2) . .
N1 C12 C7 109.1(2) . .
C14 C13 N1 120.1(2) . .
C18 C13 C14 119.3(2) . .
C18 C13 N1 120.7(2) . .
C13 C14 H14 120.1 . .
C15 C14 C13 119.7(2) . .
C15 C14 H14 120.1 . .
C14 C15 H15 118.8 . .
C14 C15 C16 122.3(2) . .
C16 C15 H15 118.8 . .
C15 C16 C17 116.6(2) . .
C15 C16 C19 117.9(2) . .
C17 C16 C19 125.4(2) . .
C16 C17 H17 119.3 . .
C18 C17 C16 121.4(2) . .
C18 C17 H17 119.3 . .
C13 C18 H18 119.7 . .
C17 C18 C13 120.6(2) . .
C17 C18 H18 119.7 . .
C16 C19 H19 114.2 . .
C20 C19 C16 131.6(2) . .
C20 C19 H19 114.2 . .
C19 C20 C21 121.4(2) . .
C19 C20 C22 124.4(2) . .
C21 C20 C22 114.19(19) . .
N2 C21 C20 176.7(3) . .
C23 C22 C20 121.5(2) . .
C24 C22 C20 121.5(2) 13 .
C24 C22 C23 117.0(2) 13 .
C22 C23 H23 119.3 . .
C24 C23 C22 121.4(2) . .
C24 C23 H23 119.3 . .
C22 C24 H24 119.2 13 .
C23 C24 C22 121.7(2) . 13
C23 C24 H24 119.2 . .
C5 N1 C13 125.9(2) . .
C12 N1 C5 108.10(19) . .
C12 N1 C13 126.0(2) . .

loop_
_geom_bond_atom_site_label_1
_geom_bond_atom_site_label_2
_geom_bond_distance
_geom_bond_site_symmetry_2
C1 H1 0.9300 .
C1 C2 1.358(4) .
C1 C6 1.393(3) .
C2 H2 0.9300 .
C2 C3 1.392(4) .
C3 H3 0.9300 .
C3 C4 1.370(4) .
C4 H4 0.9300 .
C4 C5 1.389(4) .
C5 C6 1.404(3) .
C5 N1 1.397(3) .
C6 C7 1.437(4) .
C7 C8 1.386(4) .
C7 C12 1.404(4) .
C8 H8 0.9300 .
C8 C9 1.364(5) .
C9 H9 0.9300 .
C9 C10 1.388(5) .
C10 H10 0.9300 .
C10 C11 1.369(5) .
C11 H11 0.9300 .
C11 C12 1.392(4) .
C12 N1 1.394(3) .
C13 C14 1.387(3) .
C13 C18 1.378(3) .
C13 N1 1.421(3) .
C14 H14 0.9300 .
C14 C15 1.373(3) .
C15 H15 0.9300 .
C15 C16 1.392(3) .
C16 C17 1.401(3) .
C16 C19 1.455(3) .
C17 H17 0.9300 .
C17 C18 1.374(3) .
C18 H18 0.9300 .
C19 H19 0.9300 .
C19 C20 1.343(3) .
C20 C21 1.442(3) .
C20 C22 1.478(3) .
C21 N2 1.148(3) .
C22 C23 1.392(3) .
C22 C24 1.391(3) 13
C23 H23 0.9300 .
C23 C24 1.367(3) .
C24 C22 1.391(3) 13
C24 H24 0.9300 .

loop_
_geom_torsion_atom_site_label_1
_geom_torsion_atom_site_label_2
_geom_torsion_atom_site_label_3
_geom_torsion_atom_site_label_4
_geom_torsion
_geom_torsion_site_symmetry_1
_geom_torsion_site_symmetry_4
C1 C2 C3 C4 -2.2(4) . .
C1 C6 C7 C8 -1.4(6) . .
C1 C6 C7 C12 178.4(3) . .
C2 C1 C6 C5 1.1(4) . .
C2 C1 C6 C7 -176.8(3) . .
C2 C3 C4 C5 0.8(4) . .
C3 C4 C5 C6 1.5(4) . .
C3 C4 C5 N1 177.2(2) . .
C4 C5 C6 C1 -2.5(4) . .
C4 C5 C6 C7 176.0(2) . .
C4 C5 N1 C12 -175.4(3) . .
C4 C5 N1 C13 5.1(4) . .
C5 C6 C7 C8 -179.5(3) . .
C5 C6 C7 C12 0.2(3) . .
C6 C1 C2 C3 1.2(4) . .
C6 C5 N1 C12 0.7(3) . .
C6 C5 N1 C13 -178.8(2) . .
C6 C7 C8 C9 -178.4(4) . .
C6 C7 C12 C11 177.2(3) . .
C6 C7 C12 N1 0.2(3) . .
C7 C8 C9 C10 0.0(7) . .
C7 C12 N1 C5 -0.5(3) . .
C7 C12 N1 C13 178.9(2) . .
C8 C7 C12 C11 -3.1(4) . .
C8 C7 C12 N1 180.0(3) . .
C8 C9 C10 C11 -0.7(8) . .
C9 C10 C11 C12 -0.4(6) . .
C10 C11 C12 C7 2.3(5) . .
C10 C11 C12 N1 178.5(3) . .
C11 C12 N1 C5 -177.2(3) . .
C11 C12 N1 C13 2.3(5) . .
C12 C7 C8 C9 1.9(5) . .
C13 C14 C15 C16 -0.8(4) . .
C14 C13 C18 C17 -1.2(4) . .
C14 C13 N1 C5 44.9(4) . .
C14 C13 N1 C12 -134.5(3) . .
C14 C15 C16 C17 -0.7(4) . .
C14 C15 C16 C19 177.1(3) . .
C15 C16 C17 C18 1.3(4) . .
C15 C16 C19 C20 171.5(3) . .
C16 C17 C18 C13 -0.4(4) . .
C16 C19 C20 C21 -5.5(4) . .
C16 C19 C20 C22 173.6(2) . .
C17 C16 C19 C20 -10.8(5) . .
C18 C13 C14 C15 1.8(4) . .
C18 C13 N1 C5 -133.8(3) . .
C18 C13 N1 C12 46.8(4) . .
C19 C16 C17 C18 -176.4(2) . .
C19 C20 C22 C23 -22.9(4) . .
C19 C20 C22 C24 157.7(2) . 13
C20 C22 C23 C24 179.7(2) . .
C21 C20 C22 C23 156.2(2) . .
C21 C20 C22 C24 -23.2(3) . 13
C22 C23 C24 C22 0.9(4) . 13
C24 C22 C23 C24 -0.9(4) 13 .
N1 C5 C6 C1 -179.0(2) . .
N1 C5 C6 C7 -0.6(3) . .
N1 C13 C14 C15 -177.0(2) . .
N1 C13 C18 C17 177.5(2) . .

loop_
_platon_squeeze_void_nr
_platon_squeeze_void_average_x
_platon_squeeze_void_average_y
_platon_squeeze_void_average_z
_platon_squeeze_void_volume
_platon_squeeze_void_count_electrons
1 0.000 0.000 -0.004 603.5 139.0
2 0.333 0.667 0.127 603.1 138.9
3 0.667 0.333 0.794 603.1 138.9
